data_4335087
loop_
_publ_author_name
'Joaqu\'in Garc\'ia-\'Alvarez'
'Josefina D\'iez'
'Cristian Vidal'
'Cristian Vicent'

_publ_contact_author
;     Josefina D\'iez
      Departamento de Qu\'imica Org\'anica e Inorg\'anica
      Facultad de Qu\'imica
      Universidad de Oviedo
      Avda. Juli\'an Claver\'ia, 8
      33006 Oviedo
      Spain
;
_publ_contact_author_email jdv@uniovi.es
_publ_contact_author_fax '0034 98 5103446'
_publ_contact_author_phone '0034 98 5102960'
_publ_section_title
;
 New Ag(I)-Iminophosphorane Coordination Polymers as Efficient Catalysts
 Precursors for the MW-Assisted Meyer-Schuster Rearrangement of
 Propargylic Alcohols in Water
;
_journal_name_full 'Inorganic Chemistry'
_journal_page_first 6533
_journal_page_last 6542
_journal_paper_doi 10.1021/ic400511d
_journal_volume 52
_journal_year 2013
_chemical_compound_source synthesis
_chemical_formula_moiety 'C18 H22 Ag N4 O2 P2 S, F6 Sb'
_chemical_formula_sum 'C18 H22 Ag F6 N4 O2 P2 S Sb'
_chemical_formula_weight 764.02
_chemical_name_systematic
;
 ?
;
_space_group_IT_number 2
_symmetry_cell_setting triclinic
_symmetry_Int_Tables_number 2
_symmetry_space_group_name_Hall '-P 1'
_symmetry_space_group_name_H-M 'P -1'
_atom_sites_solution_hydrogens geom
_atom_sites_solution_primary direct
_atom_sites_solution_secondary difmap
_audit_creation_method SHELXL-97
_cell_angle_alpha 84.351(2)
_cell_angle_beta 88.7160(10)
_cell_angle_gamma 76.4820(10)
_cell_formula_units_Z 2
_cell_length_a 10.6584(3)
_cell_length_b 10.8702(2)
_cell_length_c 10.9832(3)
_cell_measurement_reflns_used 3899
_cell_measurement_temperature 150(2)
_cell_measurement_theta_max 25.350
_cell_measurement_theta_min 0.407
_cell_volume 1231.24(5)
_computing_cell_refinement 'HKL Scalepack (Otwinowski & Minor 1997)'
_computing_data_collection 'Collect (Bruker, 2004)'
_computing_data_reduction 'HKL Denzo and Scalepack (Otwinowski & Minor 1997)'
_computing_molecular_graphics 'PLATON (Spek, 2007)'
_computing_publication_material 'WinGX publication routines (Farrugia, 1999)'
_computing_structure_refinement 'SHELXL-97 (Sheldrick, 2008)'
_computing_structure_solution 'SIR-92 (Altomare, 1994)'
_diffrn_ambient_temperature 150(2)
_diffrn_detector_area_resol_mean 9
_diffrn_measured_fraction_theta_full 0.995
_diffrn_measured_fraction_theta_max 0.995
_diffrn_measurement_device '95mm CCD camera on \k-goniostat'
_diffrn_measurement_device_type KappaCCD
_diffrn_measurement_method CCD
_diffrn_radiation_monochromator 'horizonally mounted graphite crystal'
_diffrn_radiation_source 'fine-focus sealed tube'
_diffrn_radiation_type MoK\a
_diffrn_radiation_wavelength 0.71073
_diffrn_reflns_av_R_equivalents 0.0351
_diffrn_reflns_av_sigmaI/netI 0.0375
_diffrn_reflns_limit_h_max 12
_diffrn_reflns_limit_h_min -12
_diffrn_reflns_limit_k_max 13
_diffrn_reflns_limit_k_min -12
_diffrn_reflns_limit_l_max 13
_diffrn_reflns_limit_l_min 0
_diffrn_reflns_number 13103
_diffrn_reflns_theta_full 25.24
_diffrn_reflns_theta_max 25.24
_diffrn_reflns_theta_min 1.86
_exptl_absorpt_coefficient_mu 2.177
_exptl_absorpt_correction_T_max 1.066
_exptl_absorpt_correction_T_min 0.943
_exptl_absorpt_correction_type multi-scan
_exptl_absorpt_process_details
;
 R.H. Blessing, Acta Cryst. (1995), A51, 33-38
;
_exptl_crystal_colour Colorless
_exptl_crystal_density_diffrn 2.061
_exptl_crystal_description Prism
_exptl_crystal_F_000 744
_exptl_crystal_size_max 0.1
_exptl_crystal_size_mid 0.07
_exptl_crystal_size_min 0.07
_refine_diff_density_max 0.773
_refine_diff_density_min -1.135
_refine_diff_density_rms 0.272
_refine_ls_extinction_method none
_refine_ls_goodness_of_fit_ref 1.149
_refine_ls_hydrogen_treatment mixed
_refine_ls_matrix_type full
_refine_ls_number_parameters 316
_refine_ls_number_reflns 4429
_refine_ls_number_restraints 1
_refine_ls_restrained_S_all 1.149
_refine_ls_R_factor_all 0.0421
_refine_ls_R_factor_gt 0.0300
_refine_ls_shift/su_max 0.001
_refine_ls_shift/su_mean 0.000
_refine_ls_structure_factor_coef Fsqd
_refine_ls_weighting_details 'calc w=1/[\s^2^(Fo^2^)+(0.0839P)^2^+0.0000P] where P=(Fo^2^+2Fc^2^)/3'
_refine_ls_weighting_scheme calc
_refine_ls_wR_factor_gt 0.0918
_refine_ls_wR_factor_ref 0.1272
_reflns_number_gt 3745
_reflns_number_total 4429
_reflns_threshold_expression >2\s(I)
_cod_data_source_file ic400511d_si_002_2.cif
_cod_data_source_block 5b
_cod_database_code 4335087

loop_
_symmetry_equiv_pos_as_xyz
'x, y, z'
'-x, -y, -z'

loop_
_atom_site_label
_atom_site_type_symbol
_atom_site_fract_x
_atom_site_fract_y
_atom_site_fract_z
_atom_site_U_iso_or_equiv
_atom_site_adp_type
_atom_site_occupancy
_atom_site_symmetry_multiplicity
_atom_site_calc_flag
_atom_site_refinement_flags
C1 C 0.5881(5) 0.0737(4) 0.1082(4) 0.0192(11) Uani 1 1 d .
H1A H 0.6319 0.0641 0.0302 0.023 Uiso 1 1 calc R
H1B H 0.4958 0.0964 0.0930 0.023 Uiso 1 1 calc R
C2 C 0.5554(5) -0.0284(5) 0.3471(4) 0.0206(11) Uani 1 1 d .
H2A H 0.4622 -0.0086 0.3392 0.025 Uiso 1 1 calc R
H2B H 0.5806 -0.0979 0.4108 0.025 Uiso 1 1 calc R
C3 C 0.7990(5) -0.0859(5) 0.2347(6) 0.0301(13) Uani 1 1 d .
H3A H 0.8320 -0.1584 0.2934 0.036 Uiso 1 1 calc R
H3B H 0.8487 -0.0970 0.1599 0.036 Uiso 1 1 calc R
C4 C 0.5580(5) 0.1933(4) 0.2902(4) 0.0209(11) Uani 1 1 d .
H4A H 0.5747 0.2674 0.3233 0.025 Uiso 1 1 calc R
H4B H 0.4658 0.2087 0.2768 0.025 Uiso 1 1 calc R
C5 C 0.7354(6) 0.0550(5) 0.3981(5) 0.0341(15) Uani 1 1 d .
H5A H 0.7600 -0.0199 0.4559 0.041 Uiso 1 1 calc R
H5B H 0.7577 0.1252 0.4338 0.041 Uiso 1 1 calc R
C6 C 0.7676(5) 0.1437(5) 0.1946(5) 0.0267(12) Uani 1 1 d .
H6A H 0.8136 0.1272 0.1185 0.032 Uiso 1 1 calc R
H6B H 0.7913 0.2162 0.2245 0.032 Uiso 1 1 calc R
C7 C 0.7584(5) -0.4662(4) 0.3762(5) 0.0213(11) Uani 1 1 d .
C8 C 0.8855(6) -0.5175(5) 0.3531(5) 0.0286(13) Uani 1 1 d .
H8 H 0.9322 -0.4758 0.2973 0.034 Uiso 1 1 calc R
C9 C 0.9435(7) -0.6353(6) 0.4165(6) 0.0384(16) Uani 1 1 d .
H9 H 1.0296 -0.6729 0.4020 0.046 Uiso 1 1 calc R
C10 C 0.8731(7) -0.6954(5) 0.5002(6) 0.0393(17) Uani 1 1 d .
H10 H 0.9119 -0.7736 0.5411 0.047 Uiso 1 1 calc R
C11 C 0.7470(7) -0.6406(6) 0.5230(5) 0.0385(16) Uani 1 1 d .
H11 H 0.7007 -0.6813 0.5799 0.046 Uiso 1 1 calc R
C12 C 0.6872(6) -0.5235(5) 0.4614(5) 0.0298(13) Uani 1 1 d .
H12 H 0.6017 -0.4851 0.4772 0.036 Uiso 1 1 calc R
C13 C 0.7887(5) -0.4578(4) 0.0079(4) 0.0166(10) Uani 1 1 d .
C14 C 0.8455(6) -0.5848(5) 0.0304(5) 0.0243(12) Uani 1 1 d .
H14 H 0.8656 -0.6204 0.1101 0.029 Uiso 1 1 calc R
C15 C 0.8728(6) -0.6599(5) -0.0662(6) 0.0322(13) Uani 1 1 d .
H15 H 0.9113 -0.7461 -0.0521 0.039 Uiso 1 1 calc R
C16 C 0.8416(6) -0.6042(6) -0.1848(5) 0.0345(14) Uani 1 1 d .
H16 H 0.8591 -0.6536 -0.2504 0.041 Uiso 1 1 calc R
C17 C 0.7853(6) -0.4770(6) -0.2053(5) 0.0324(14) Uani 1 1 d .
H17 H 0.7650 -0.4410 -0.2849 0.039 Uiso 1 1 calc R
C18 C 0.7583(5) -0.4015(5) -0.1095(5) 0.0244(12) Uani 1 1 d .
H18 H 0.7207 -0.3151 -0.1236 0.029 Uiso 1 1 calc R
Ag1 Ag 0.58361(5) 0.36240(4) 0.03981(4) 0.03180(16) Uani 1 1 d U
F1 F 0.2487(3) 0.1376(3) 0.3250(3) 0.0323(8) Uani 1 1 d .
F2 F 0.0650(4) 0.0043(4) 0.3669(4) 0.0633(13) Uani 1 1 d .
F3 F 0.0421(3) 0.1933(3) 0.1784(3) 0.0319(8) Uani 1 1 d .
F4 F 0.0895(4) -0.0449(4) 0.1242(4) 0.0575(12) Uani 1 1 d .
F5 F 0.2715(4) 0.0832(4) 0.1005(3) 0.0473(10) Uani 1 1 d .
F6 F 0.2950(3) -0.1035(3) 0.2758(4) 0.0495(10) Uani 1 1 d .
N1 N 0.6264(4) 0.1775(4) 0.1689(4) 0.0178(9) Uani 1 1 d .
N2 N 0.5974(5) 0.0836(4) 0.3798(4) 0.0240(10) Uani 1 1 d .
N3 N 0.8099(5) 0.0324(4) 0.2843(5) 0.0297(11) Uani 1 1 d .
N4 N 0.5896(4) -0.1864(4) 0.1444(4) 0.0205(9) Uani 1 1 d .
O1 O 0.6967(4) -0.3464(3) 0.3162(3) 0.0209(8) Uani 1 1 d .
O2 O 0.7701(4) -0.3841(3) 0.1075(3) 0.0235(8) Uani 1 1 d .
P1 P 0.62974(12) -0.07407(11) 0.20406(11) 0.0148(3) Uani 1 1 d .
P2 P 0.64124(13) -0.33232(11) 0.17955(11) 0.0176(3) Uani 1 1 d .
S1 S 0.51179(13) 0.56345(11) 0.16971(11) 0.0213(3) Uani 1 1 d U
Sb1 Sb 0.16445(3) 0.04320(3) 0.23073(3) 0.01963(14) Uani 1 1 d .

loop_
_atom_site_aniso_label
_atom_site_aniso_U_11
_atom_site_aniso_U_22
_atom_site_aniso_U_33
_atom_site_aniso_U_23
_atom_site_aniso_U_13
_atom_site_aniso_U_12
C1 0.026(3) 0.014(2) 0.017(2) 0.0012(18) -0.002(2) -0.005(2)
C2 0.026(3) 0.021(3) 0.017(2) 0.000(2) 0.003(2) -0.009(2)
C3 0.015(3) 0.023(3) 0.050(4) -0.001(2) -0.003(3) -0.001(2)
C4 0.030(3) 0.013(2) 0.020(3) -0.0049(19) 0.000(2) -0.005(2)
C5 0.046(4) 0.028(3) 0.033(3) 0.000(2) -0.020(3) -0.017(3)
C6 0.016(3) 0.022(3) 0.043(3) 0.000(2) 0.000(2) -0.009(2)
C7 0.029(3) 0.015(2) 0.022(3) -0.005(2) -0.009(2) -0.007(2)
C8 0.031(3) 0.030(3) 0.023(3) -0.002(2) -0.007(2) -0.002(2)
C9 0.036(4) 0.037(3) 0.035(3) -0.011(3) -0.017(3) 0.010(3)
C10 0.065(5) 0.020(3) 0.033(3) 0.002(2) -0.026(3) -0.007(3)
C11 0.058(5) 0.034(3) 0.031(3) 0.009(3) -0.016(3) -0.029(3)
C12 0.033(3) 0.035(3) 0.025(3) 0.001(2) -0.003(2) -0.015(3)
C13 0.018(3) 0.019(2) 0.014(2) -0.0004(18) 0.003(2) -0.007(2)
C14 0.028(3) 0.019(2) 0.025(3) 0.001(2) 0.001(2) -0.006(2)
C15 0.029(3) 0.022(3) 0.046(4) -0.005(2) 0.007(3) -0.006(2)
C16 0.037(4) 0.049(4) 0.024(3) -0.015(3) 0.010(3) -0.019(3)
C17 0.034(4) 0.051(4) 0.017(3) 0.002(2) -0.002(2) -0.022(3)
C18 0.027(3) 0.023(3) 0.024(3) 0.007(2) 0.001(2) -0.010(2)
Ag1 0.0442(3) 0.0184(2) 0.0307(3) 0.00670(17) -0.0035(2) -0.0065(2)
F1 0.0263(19) 0.0323(17) 0.0414(19) -0.0095(14) -0.0075(15) -0.0101(14)
F2 0.042(3) 0.086(3) 0.056(3) 0.035(2) -0.003(2) -0.019(2)
F3 0.0272(19) 0.0262(16) 0.0372(18) 0.0043(14) -0.0070(15) 0.0016(14)
F4 0.065(3) 0.043(2) 0.073(3) -0.024(2) -0.020(2) -0.020(2)
F5 0.044(2) 0.055(2) 0.044(2) -0.0109(17) 0.0283(18) -0.0144(18)
F6 0.024(2) 0.0235(17) 0.098(3) 0.0001(18) -0.007(2) -0.0001(14)
N1 0.021(2) 0.0139(19) 0.020(2) -0.0037(16) -0.0009(18) -0.0081(17)
N2 0.031(3) 0.024(2) 0.020(2) -0.0051(18) -0.0047(19) -0.010(2)
N3 0.017(2) 0.021(2) 0.052(3) 0.005(2) -0.010(2) -0.0081(19)
N4 0.030(3) 0.013(2) 0.019(2) 0.0004(16) -0.0057(19) -0.0065(18)
O1 0.030(2) 0.0145(16) 0.0184(18) -0.0020(13) -0.0038(15) -0.0058(15)
O2 0.022(2) 0.0221(18) 0.029(2) -0.0091(15) 0.0026(16) -0.0078(15)
P1 0.0152(7) 0.0117(6) 0.0175(6) -0.0012(5) -0.0019(5) -0.0034(5)
P2 0.0211(7) 0.0136(6) 0.0187(6) -0.0024(5) -0.0020(5) -0.0046(5)
S1 0.0243(7) 0.0176(6) 0.0241(7) -0.0020(5) -0.0002(5) -0.0091(5)
Sb1 0.0143(2) 0.0179(2) 0.0271(2) -0.00103(14) -0.00074(15) -0.00510(14)

loop_
_atom_type_symbol
_atom_type_description
_atom_type_scat_dispersion_real
_atom_type_scat_dispersion_imag
_atom_type_scat_source
C C 0.0033 0.0016 'International Tables Vol C Tables 4.2.6.8 and 6.1.1.4'
H H 0.0000 0.0000 'International Tables Vol C Tables 4.2.6.8 and 6.1.1.4'
Ag Ag -0.8971 1.1015 'International Tables Vol C Tables 4.2.6.8 and 6.1.1.4'
F F 0.0171 0.0103 'International Tables Vol C Tables 4.2.6.8 and 6.1.1.4'
N N 0.0061 0.0033 'International Tables Vol C Tables 4.2.6.8 and 6.1.1.4'
O O 0.0106 0.0060 'International Tables Vol C Tables 4.2.6.8 and 6.1.1.4'
P P 0.1023 0.0942 'International Tables Vol C Tables 4.2.6.8 and 6.1.1.4'
S S 0.1246 0.1234 'International Tables Vol C Tables 4.2.6.8 and 6.1.1.4'
Sb Sb -0.5866 1.5461 'International Tables Vol C Tables 4.2.6.8 and 6.1.1.4'

loop_
_geom_angle_atom_site_label_1
_geom_angle_atom_site_label_2
_geom_angle_atom_site_label_3
_geom_angle
_geom_angle_site_symmetry_1
_geom_angle_site_symmetry_3
N1 C1 P1 110.3(3) . .
N1 C1 H1A 109.6 . .
P1 C1 H1A 109.6 . .
N1 C1 H1B 109.6 . .
P1 C1 H1B 109.6 . .
H1A C1 H1B 108.1 . .
N2 C2 P1 108.8(3) . .
N2 C2 H2A 109.9 . .
P1 C2 H2A 109.9 . .
N2 C2 H2B 109.9 . .
P1 C2 H2B 109.9 . .
H2A C2 H2B 108.3 . .
N3 C3 P1 108.0(4) . .
N3 C3 H3A 110.1 . .
P1 C3 H3A 110.1 . .
N3 C3 H3B 110.1 . .
P1 C3 H3B 110.1 . .
H3A C3 H3B 108.4 . .
N2 C4 N1 113.5(4) . .
N2 C4 H4A 108.9 . .
N1 C4 H4A 108.9 . .
N2 C4 H4B 108.9 . .
N1 C4 H4B 108.9 . .
H4A C4 H4B 107.7 . .
N2 C5 N3 113.4(4) . .
N2 C5 H5A 108.9 . .
N3 C5 H5A 108.9 . .
N2 C5 H5B 108.9 . .
N3 C5 H5B 108.9 . .
H5A C5 H5B 107.7 . .
N3 C6 N1 114.3(4) . .
N3 C6 H6A 108.7 . .
N1 C6 H6A 108.7 . .
N3 C6 H6B 108.7 . .
N1 C6 H6B 108.7 . .
H6A C6 H6B 107.6 . .
C8 C7 C12 122.6(5) . .
C8 C7 O1 119.9(5) . .
C12 C7 O1 117.5(5) . .
C7 C8 C9 117.9(6) . .
C7 C8 H8 121.0 . .
C9 C8 H8 121.0 . .
C10 C9 C8 120.3(6) . .
C10 C9 H9 119.8 . .
C8 C9 H9 119.8 . .
C11 C10 C9 120.4(5) . .
C11 C10 H10 119.8 . .
C9 C10 H10 119.8 . .
C10 C11 C12 120.4(6) . .
C10 C11 H11 119.8 . .
C12 C11 H11 119.8 . .
C7 C12 C11 118.4(6) . .
C7 C12 H12 120.8 . .
C11 C12 H12 120.8 . .
C14 C13 C18 121.7(5) . .
C14 C13 O2 117.7(4) . .
C18 C13 O2 120.5(4) . .
C13 C14 C15 119.7(5) . .
C13 C14 H14 120.1 . .
C15 C14 H14 120.1 . .
C14 C15 C16 119.0(5) . .
C14 C15 H15 120.5 . .
C16 C15 H15 120.5 . .
C17 C16 C15 120.3(5) . .
C17 C16 H16 119.8 . .
C15 C16 H16 119.8 . .
C16 C17 C18 120.9(5) . .
C16 C17 H17 119.5 . .
C18 C17 H17 119.5 . .
C17 C18 C13 118.3(5) . .
C17 C18 H18 120.9 . .
C13 C18 H18 120.9 . .
N1 Ag1 S1 137.50(10) . 2_665
N1 Ag1 S1 110.03(10) . .
S1 Ag1 S1 105.32(4) 2_665 .
N1 Ag1 Ag1 151.54(11) . 2_665
S1 Ag1 Ag1 55.01(3) 2_665 2_665
S1 Ag1 Ag1 50.31(3) . 2_665
C6 N1 C1 110.4(4) . .
C6 N1 C4 107.2(4) . .
C1 N1 C4 109.8(4) . .
C6 N1 Ag1 107.3(3) . .
C1 N1 Ag1 109.6(3) . .
C4 N1 Ag1 112.4(3) . .
C5 N2 C4 110.2(4) . .
C5 N2 C2 111.1(4) . .
C4 N2 C2 112.8(4) . .
C6 N3 C3 111.5(4) . .
C6 N3 C5 108.7(4) . .
C3 N3 C5 112.6(4) . .
P2 N4 P1 127.0(3) . .
C7 O1 P2 121.9(3) . .
C13 O2 P2 128.8(3) . .
N4 P1 C1 112.1(2) . .
N4 P1 C2 118.0(2) . .
C1 P1 C2 101.6(2) . .
N4 P1 C3 119.0(2) . .
C1 P1 C3 101.5(3) . .
C2 P1 C3 101.9(3) . .
N4 P2 O2 110.4(2) . .
N4 P2 O1 106.00(19) . .
O2 P2 O1 100.3(2) . .
N4 P2 S1 115.14(18) . 1_545
O2 P2 S1 113.14(14) . 1_545
O1 P2 S1 110.60(15) . 1_545
P2 S1 Ag1 102.33(6) 1_565 2_665
P2 S1 Ag1 115.56(7) 1_565 .
Ag1 S1 Ag1 74.68(4) 2_665 .
F4 Sb1 F3 89.18(16) . .
F4 Sb1 F2 94.4(2) . .
F3 Sb1 F2 93.38(17) . .
F4 Sb1 F6 91.37(17) . .
F3 Sb1 F6 176.15(16) . .
F2 Sb1 F6 90.37(19) . .
F4 Sb1 F5 88.57(19) . .
F3 Sb1 F5 88.09(16) . .
F2 Sb1 F5 176.71(18) . .
F6 Sb1 F5 88.12(18) . .
F4 Sb1 F1 174.50(17) . .
F3 Sb1 F1 89.94(14) . .
F2 Sb1 F1 91.08(18) . .
F6 Sb1 F1 89.15(15) . .
F5 Sb1 F1 85.97(16) . .

loop_
_geom_bond_atom_site_label_1
_geom_bond_atom_site_label_2
_geom_bond_distance
_geom_bond_site_symmetry_2
C1 N1 1.503(6) .
C1 P1 1.800(5) .
C1 H1A 0.9700 .
C1 H1B 0.9700 .
C2 N2 1.469(6) .
C2 P1 1.805(5) .
C2 H2A 0.9700 .
C2 H2B 0.9700 .
C3 N3 1.475(7) .
C3 P1 1.815(6) .
C3 H3A 0.9700 .
C3 H3B 0.9700 .
C4 N2 1.456(6) .
C4 N1 1.509(6) .
C4 H4A 0.9700 .
C4 H4B 0.9700 .
C5 N2 1.445(8) .
C5 N3 1.475(8) .
C5 H5A 0.9700 .
C5 H5B 0.9700 .
C6 N3 1.472(7) .
C6 N1 1.490(7) .
C6 H6A 0.9700 .
C6 H6B 0.9700 .
C7 C8 1.367(8) .
C7 C12 1.383(8) .
C7 O1 1.418(6) .
C8 C9 1.407(8) .
C8 H8 0.9300 .
C9 C10 1.384(10) .
C9 H9 0.9300 .
C10 C11 1.365(10) .
C10 H10 0.9300 .
C11 C12 1.398(8) .
C11 H11 0.9300 .
C12 H12 0.9300 .
C13 C14 1.373(7) .
C13 C18 1.383(7) .
C13 O2 1.402(6) .
C14 C15 1.386(8) .
C14 H14 0.9300 .
C15 C16 1.394(9) .
C15 H15 0.9300 .
C16 C17 1.371(9) .
C16 H16 0.9300 .
C17 C18 1.382(8) .
C17 H17 0.9300 .
C18 H18 0.9300 .
Ag1 N1 2.301(4) .
Ag1 S1 2.5171(13) 2_665
Ag1 S1 2.6798(13) .
Ag1 Ag1 3.1548(8) 2_665
F1 Sb1 1.901(3) .
F2 Sb1 1.885(4) .
F3 Sb1 1.884(3) .
F4 Sb1 1.883(3) .
F5 Sb1 1.890(3) .
F6 Sb1 1.887(3) .
N4 P2 1.564(4) .
N4 P1 1.587(4) .
O1 P2 1.606(4) .
O2 P2 1.583(4) .
P2 S1 1.9901(17) 1_545
S1 P2 1.9901(17) 1_565
S1 Ag1 2.5171(13) 2_665

loop_
_geom_torsion_atom_site_label_1
_geom_torsion_atom_site_label_2
_geom_torsion_atom_site_label_3
_geom_torsion_atom_site_label_4
_geom_torsion
_geom_torsion_site_symmetry_1
_geom_torsion_site_symmetry_4
C12 C7 C8 C9 2.1(8) . .
O1 C7 C8 C9 178.8(4) . .
C7 C8 C9 C10 -0.7(8) . .
C8 C9 C10 C11 -0.6(8) . .
C9 C10 C11 C12 0.5(9) . .
C8 C7 C12 C11 -2.2(8) . .
O1 C7 C12 C11 -178.9(4) . .
C10 C11 C12 C7 0.8(8) . .
C18 C13 C14 C15 -0.5(8) . .
O2 C13 C14 C15 -176.2(5) . .
C13 C14 C15 C16 0.0(9) . .
C14 C15 C16 C17 0.3(9) . .
C15 C16 C17 C18 0.0(9) . .
C16 C17 C18 C13 -0.5(8) . .
C14 C13 C18 C17 0.7(8) . .
O2 C13 C18 C17 176.3(5) . .
N3 C6 N1 C1 -65.2(6) . .
N3 C6 N1 C4 54.4(5) . .
N3 C6 N1 Ag1 175.4(4) . .
P1 C1 N1 C6 58.5(5) . .
P1 C1 N1 C4 -59.5(5) . .
P1 C1 N1 Ag1 176.5(2) . .
N2 C4 N1 C6 -54.1(5) . .
N2 C4 N1 C1 65.9(5) . .
N2 C4 N1 Ag1 -171.8(3) . .
S1 Ag1 N1 C6 121.4(3) 2_665 .
S1 Ag1 N1 C6 -94.1(3) . .
Ag1 Ag1 N1 C6 -135.2(3) 2_665 .
S1 Ag1 N1 C1 1.4(4) 2_665 .
S1 Ag1 N1 C1 145.9(3) . .
Ag1 Ag1 N1 C1 104.8(3) 2_665 .
S1 Ag1 N1 C4 -121.0(3) 2_665 .
S1 Ag1 N1 C4 23.5(3) . .
Ag1 Ag1 N1 C4 -17.6(4) 2_665 .
N3 C5 N2 C4 -56.7(5) . .
N3 C5 N2 C2 69.0(5) . .
N1 C4 N2 C5 56.2(5) . .
N1 C4 N2 C2 -68.5(6) . .
P1 C2 N2 C5 -62.4(5) . .
P1 C2 N2 C4 61.9(5) . .
N1 C6 N3 C3 69.1(6) . .
N1 C6 N3 C5 -55.7(6) . .
P1 C3 N3 C6 -63.1(5) . .
P1 C3 N3 C5 59.4(5) . .
N2 C5 N3 C6 55.8(5) . .
N2 C5 N3 C3 -68.3(6) . .
C8 C7 O1 P2 81.7(5) . .
C12 C7 O1 P2 -101.5(5) . .
C14 C13 O2 P2 -103.4(5) . .
C18 C13 O2 P2 80.8(6) . .
P2 N4 P1 C1 161.9(3) . .
P2 N4 P1 C2 -80.6(4) . .
P2 N4 P1 C3 43.7(5) . .
N1 C1 P1 N4 179.3(3) . .
N1 C1 P1 C2 52.4(4) . .
N1 C1 P1 C3 -52.5(4) . .
N2 C2 P1 N4 -175.0(3) . .
N2 C2 P1 C1 -52.0(4) . .
N2 C2 P1 C3 52.5(4) . .
N3 C3 P1 N4 177.4(3) . .
N3 C3 P1 C1 53.9(4) . .
N3 C3 P1 C2 -50.8(4) . .
P1 N4 P2 O2 -86.2(4) . .
P1 N4 P2 O1 21.6(4) . .
P1 N4 P2 S1 144.2(3) . 1_545
C13 O2 P2 N4 -105.5(4) . .
C13 O2 P2 O1 143.0(4) . .
C13 O2 P2 S1 25.2(4) . 1_545
C7 O1 P2 N4 -176.4(4) . .
C7 O1 P2 O2 -61.5(4) . .
C7 O1 P2 S1 58.2(4) . 1_545
N1 Ag1 S1 P2 107.44(13) . 1_565
S1 Ag1 S1 P2 -96.57(7) 2_665 1_565
Ag1 Ag1 S1 P2 -96.57(7) 2_665 1_565
N1 Ag1 S1 Ag1 -155.99(12) . 2_665
S1 Ag1 S1 Ag1 0.0 2_665 2_665
